data_1571367
loop_
_publ_author_name
'Bhutto, Samuel M.'
'Hooper, Reagan X.'
'McWilliams, Sean F.'
'Mercado, Brandon Q.'
'Holland, Patrick L.'

_publ_section_title
;
 Iron(iv) alkyl complexes: electronic structure contributions to Fe-C bond
 homolysis and migration reactions that form N-C bonds from N<sub>2</sub>.
;
_journal_issue 10
_journal_name_full 'Chemical science'
_journal_page_first 3485
_journal_page_last 3494
_journal_paper_doi 10.1039/d3sc05939a
_journal_volume 15
_journal_year 2024
_chemical_formula_moiety 'C35 H57 Fe N3 Si2'
_chemical_formula_sum 'C35 H57 Fe N3 Si2'
_chemical_formula_weight 631.86
_space_group_crystal_system orthorhombic
_space_group_IT_number 60
_space_group_name_Hall '-P 2n 2ab'
_space_group_name_H-M_alt 'P b c n'
_atom_sites_solution_hydrogens geom
_atom_sites_solution_primary SHELXT
_atom_sites_solution_secondary difmap
_audit_creation_method SHELXL-2014/7
_audit_update_record
;
2022-12-13 deposited with the CCDC.	2024-02-06 downloaded from the CCDC.
;
_cell_angle_alpha 90
_cell_angle_beta 90
_cell_angle_gamma 90
_cell_formula_units_Z 4
_cell_length_a 10.11510(10)
_cell_length_b 17.6923(2)
_cell_length_c 20.5843(3)
_cell_measurement_reflns_used 56632
_cell_measurement_temperature 93(2)
_cell_measurement_theta_max 66.5610
_cell_measurement_theta_min 2.4280
_cell_volume 3683.75(8)
_computing_cell_refinement 'CrysAlisPro 1.171.42.49 (Rigaku OD, 2022)'
_computing_data_collection 'CrysAlisPro 1.171.42.49 (Rigaku OD, 2022)'
_computing_data_reduction 'CrysAlisPro 1.171.42.49 (Rigaku OD, 2022)'
_computing_molecular_graphics 'Olex2 (Dolomanov et al., 2009)'
_computing_publication_material 'CIFTAB-2014/2 (Sheldrick, 2014)'
_computing_structure_refinement 'SHELXL-2014/7 (Sheldrick, 2014)'
_computing_structure_solution 'SHELXT-2014/5 (Sheldrick, 2014)'
_diffrn_ambient_temperature 93(2)
_diffrn_detector_area_resol_mean 22.2
_diffrn_measured_fraction_theta_full 0.997
_diffrn_measured_fraction_theta_max 0.997
_diffrn_measurement_device_type 'Rigaku Saturn 944+ CCD'
_diffrn_measurement_method \w
_diffrn_radiation_type CuK\a
_diffrn_radiation_wavelength 1.54184
_diffrn_reflns_av_R_equivalents 0.1035
_diffrn_reflns_av_unetI/netI 0.0224
_diffrn_reflns_Laue_measured_fraction_full 0.997
_diffrn_reflns_Laue_measured_fraction_max 0.997
_diffrn_reflns_limit_h_max 12
_diffrn_reflns_limit_h_min -12
_diffrn_reflns_limit_k_max 21
_diffrn_reflns_limit_k_min -21
_diffrn_reflns_limit_l_max 24
_diffrn_reflns_limit_l_min -24
_diffrn_reflns_number 107553
_diffrn_reflns_point_group_measured_fraction_full 0.997
_diffrn_reflns_point_group_measured_fraction_max 0.997
_diffrn_reflns_theta_full 66.583
_diffrn_reflns_theta_max 66.583
_diffrn_reflns_theta_min 5.000
_diffrn_source 'microfocus rotating anode'
_exptl_absorpt_coefficient_mu 4.087
_exptl_absorpt_correction_T_max 1.00000
_exptl_absorpt_correction_T_min 0.66668
_exptl_absorpt_correction_type multi-scan
_exptl_absorpt_process_details
; 
CrysAlisPro 1.171.42.49 (Rigaku Oxford Diffraction, 2022) 
Empirical absorption correction using spherical harmonics, 
implemented in SCALE3 ABSPACK scaling algorithm. 
;
_exptl_crystal_colour Black
_exptl_crystal_density_diffrn 1.139
_exptl_crystal_description Plate
_exptl_crystal_F_000 1368
_exptl_crystal_size_max 0.200
_exptl_crystal_size_mid 0.200
_exptl_crystal_size_min 0.020
_refine_diff_density_max 0.982
_refine_diff_density_min -0.735
_refine_diff_density_rms 0.060
_refine_ls_extinction_method none
_refine_ls_goodness_of_fit_ref 1.100
_refine_ls_hydrogen_treatment constr
_refine_ls_matrix_type full
_refine_ls_number_parameters 203
_refine_ls_number_reflns 3248
_refine_ls_number_restraints 6
_refine_ls_restrained_S_all 1.099
_refine_ls_R_factor_all 0.0521
_refine_ls_R_factor_gt 0.0488
_refine_ls_shift/su_max 0.001
_refine_ls_shift/su_mean 0.000
_refine_ls_structure_factor_coef Fsqd
_refine_ls_weighting_details 'w=1/[\s^2^(Fo^2^)+(0.0634P)^2^+4.0656P] where P=(Fo^2^+2Fc^2^)/3'
_refine_ls_weighting_scheme calc
_refine_ls_wR_factor_gt 0.1297
_refine_ls_wR_factor_ref 0.1324
_reflns_Friedel_coverage 0.000
_reflns_number_gt 2998
_reflns_number_total 3248
_reflns_threshold_expression 'I > 2\s(I)'
_cod_data_source_file d3sc05939a2.cif
_cod_data_source_block 007a-22067
_cod_database_code 1571367
_shelx_shelxl_version_number 2014/7
_shelx_space_group_comment
; 
The symmetry employed for this shelxl refinement is uniquely defined 
by the following loop, which should always be used as a source of 
symmetry information in preference to the above space-group names. 
They are only intended as comments. 
;
_shelx_estimated_absorpt_t_min 0.495
_shelx_estimated_absorpt_t_max 0.923

loop_
_space_group_symop_operation_xyz
'x, y, z'
'-x+1/2, -y+1/2, z+1/2'
'-x, y, -z+1/2'
'x+1/2, -y+1/2, -z'
'-x, -y, -z'
'x-1/2, y-1/2, -z-1/2'
'x, -y, z-1/2'
'-x-1/2, y-1/2, z'

loop_
_atom_site_label
_atom_site_type_symbol
_atom_site_fract_x
_atom_site_fract_y
_atom_site_fract_z
_atom_site_U_iso_or_equiv
_atom_site_adp_type
_atom_site_occupancy
_atom_site_site_symmetry_order
_atom_site_calc_flag
_atom_site_refinement_flags_posn
_atom_site_refinement_flags_adp
_atom_site_refinement_flags_occupancy
_atom_site_disorder_assembly
_atom_site_disorder_group
Fe1 Fe 0.5000 0.67213(3) 0.7500 0.01974(18) Uani 1 2 d S T P . .
Si1 Si 0.41186(9) 0.83700(4) 0.80536(5) 0.0438(3) Uani 1 1 d . . . . .
N11 N 0.47241(19) 0.59590(11) 0.68037(10) 0.0203(4) Uani 1 1 d . . . . .
C11 C 0.4311(3) 0.46832(14) 0.63629(12) 0.0288(6) Uani 1 1 d . . . . .
H11A H 0.3529 0.4880 0.6138 0.043 Uiso 1 1 calc R U . . .
H11B H 0.4113 0.4183 0.6542 0.043 Uiso 1 1 calc R U . . .
H11C H 0.5047 0.4643 0.6055 0.043 Uiso 1 1 calc R U . . .
C21 C 0.4687(2) 0.52139(13) 0.69083(11) 0.0214(5) Uani 1 1 d . . . . .
C31 C 0.5000 0.48772(19) 0.7500 0.0227(7) Uani 1 2 d S T P . .
H31 H 0.5000 0.4340 0.7500 0.027 Uiso 1 2 calc R U P . .
C12 C 0.4521(2) 0.62212(12) 0.61522(11) 0.0212(5) Uani 1 1 d . . . . .
C22 C 0.3329(2) 0.65856(13) 0.59955(12) 0.0261(5) Uani 1 1 d . . . . .
C32 C 0.3153(3) 0.68290(14) 0.53570(12) 0.0297(6) Uani 1 1 d . . . . .
H32 H 0.2345 0.7065 0.5237 0.036 Uiso 1 1 calc R U . . .
C42 C 0.4125(3) 0.67335(14) 0.48980(13) 0.0313(6) Uani 1 1 d . . . . .
H42 H 0.3982 0.6898 0.4464 0.038 Uiso 1 1 calc R U . . .
C52 C 0.5312(3) 0.63988(13) 0.50654(12) 0.0281(6) Uani 1 1 d . . . . .
H52 H 0.5987 0.6350 0.4747 0.034 Uiso 1 1 calc R U . . .
C62 C 0.5536(2) 0.61332(13) 0.56893(11) 0.0236(5) Uani 1 1 d . . . . .
C72 C 0.2268(3) 0.67029(14) 0.65080(14) 0.0321(6) Uani 1 1 d . . . . .
H72 H 0.2732 0.6833 0.6922 0.039 Uiso 1 1 calc R U . . .
C82 C 0.1334(3) 0.73512(17) 0.63579(15) 0.0416(7) Uani 1 1 d . . . . .
H82A H 0.1847 0.7810 0.6271 0.062 Uiso 1 1 calc R U . . .
H82B H 0.0750 0.7437 0.6731 0.062 Uiso 1 1 calc R U . . .
H82C H 0.0801 0.7225 0.5975 0.062 Uiso 1 1 calc R U . . .
C92 C 0.1490(3) 0.59852(18) 0.66326(18) 0.0486(8) Uani 1 1 d . . . . .
H92A H 0.1098 0.5808 0.6225 0.073 Uiso 1 1 calc R U . . .
H92B H 0.0786 0.6088 0.6948 0.073 Uiso 1 1 calc R U . . .
H92C H 0.2082 0.5596 0.6806 0.073 Uiso 1 1 calc R U . . .
C102 C 0.6867(2) 0.57924(14) 0.58728(13) 0.0284(6) Uani 1 1 d . . . . .
H102 H 0.6712 0.5449 0.6251 0.034 Uiso 1 1 calc R U . . .
C112 C 0.7793(3) 0.6405(2) 0.6097(2) 0.0653(11) Uani 1 1 d . . . . .
H11D H 0.7998 0.6741 0.5732 0.098 Uiso 1 1 calc R U . . .
H11E H 0.8611 0.6176 0.6260 0.098 Uiso 1 1 calc R U . . .
H11F H 0.7373 0.6696 0.6446 0.098 Uiso 1 1 calc R U . . .
C122 C 0.7483(3) 0.53169(18) 0.53352(15) 0.0455(7) Uani 1 1 d . . . . .
H12A H 0.6838 0.4944 0.5182 0.068 Uiso 1 1 calc R U . . .
H12B H 0.8265 0.5056 0.5504 0.068 Uiso 1 1 calc R U . . .
H12C H 0.7741 0.5645 0.4974 0.068 Uiso 1 1 calc R U . . .
N1 N 0.5000 0.7797(2) 0.7500 0.0434(10) Uani 1 2 d S T P A .
C24 C 0.4538(4) 0.8250(2) 0.89230(19) 0.0567(9) Uani 1 1 d . . . . .
H24A H 0.4322 0.7735 0.9060 0.085 Uiso 1 1 calc R U . . .
H24B H 0.4029 0.8612 0.9183 0.085 Uiso 1 1 calc R U . . .
H24C H 0.5485 0.8342 0.8986 0.085 Uiso 1 1 calc R U . . .
C34 C 0.2306(4) 0.8264(2) 0.79633(18) 0.0636(11) Uani 1 1 d . . . . .
H34A H 0.2052 0.8379 0.7515 0.095 Uiso 1 1 calc R U . . .
H34B H 0.1856 0.8613 0.8259 0.095 Uiso 1 1 calc R U . . .
H34C H 0.2052 0.7743 0.8068 0.095 Uiso 1 1 calc R U . . .
C4A C 0.4327(12) 0.9349(6) 0.7679(6) 0.057(3) Uani 0.5 1 d . U P A 1
H4AA H 0.3600 0.9453 0.7369 0.069 Uiso 0.5 1 calc R U P A 1
H4AB H 0.4316 0.9741 0.8021 0.069 Uiso 0.5 1 calc R U P A 1
C4B C 0.4902(10) 0.9313(5) 0.7875(5) 0.043(2) Uani 0.5 1 d . U P A 2
H4BA H 0.4317 0.9732 0.8011 0.052 Uiso 0.5 1 calc R U P A 2
H4BB H 0.5761 0.9363 0.8102 0.052 Uiso 0.5 1 calc R U P A 2

loop_
_atom_site_aniso_label
_atom_site_aniso_U_11
_atom_site_aniso_U_22
_atom_site_aniso_U_33
_atom_site_aniso_U_23
_atom_site_aniso_U_13
_atom_site_aniso_U_12
Fe1 0.0243(3) 0.0165(3) 0.0185(3) 0.000 -0.00047(19) 0.000
Si1 0.0528(5) 0.0208(4) 0.0579(6) 0.0020(3) 0.0209(4) 0.0067(3)
N11 0.0228(9) 0.0193(9) 0.0188(10) 0.0017(8) -0.0031(8) 0.0001(8)
C11 0.0401(15) 0.0219(12) 0.0245(13) -0.0006(10) -0.0057(11) -0.0047(10)
C21 0.0239(11) 0.0210(12) 0.0193(12) -0.0019(9) 0.0000(9) 0.0000(9)
C31 0.0305(19) 0.0159(16) 0.0218(18) 0.000 -0.0011(13) 0.000
C12 0.0273(12) 0.0181(11) 0.0183(11) 0.0001(9) -0.0026(10) -0.0033(9)
C22 0.0269(12) 0.0227(11) 0.0285(14) 0.0023(10) -0.0047(10) -0.0028(10)
C32 0.0330(14) 0.0288(13) 0.0274(14) 0.0040(10) -0.0083(11) -0.0005(10)
C42 0.0449(16) 0.0275(13) 0.0214(13) 0.0032(10) -0.0066(12) -0.0044(11)
C52 0.0384(14) 0.0236(12) 0.0221(13) -0.0026(10) 0.0035(11) -0.0041(11)
C62 0.0300(13) 0.0195(11) 0.0212(12) -0.0026(9) -0.0006(10) -0.0036(10)
C72 0.0286(14) 0.0372(15) 0.0307(14) 0.0043(11) -0.0011(11) 0.0033(11)
C82 0.0370(15) 0.0400(16) 0.0479(18) 0.0023(13) 0.0032(13) 0.0075(12)
C92 0.0342(15) 0.0434(17) 0.068(2) 0.0164(16) 0.0130(15) 0.0025(13)
C102 0.0302(13) 0.0275(12) 0.0275(13) -0.0026(10) 0.0014(10) 0.0010(10)
C112 0.0383(18) 0.0454(19) 0.112(3) -0.016(2) -0.026(2) -0.0002(15)
C122 0.0487(17) 0.0480(17) 0.0397(16) -0.0036(13) 0.0084(14) 0.0163(14)
N1 0.0308(18) 0.0282(18) 0.071(3) 0.000 0.0092(15) 0.000
C24 0.057(2) 0.053(2) 0.061(2) -0.0079(16) 0.0105(19) 0.0123(16)
C34 0.057(2) 0.080(3) 0.053(2) 0.0163(18) 0.0135(18) 0.0383(19)
C4A 0.082(8) 0.029(4) 0.061(7) -0.001(4) 0.010(5) 0.009(5)
C4B 0.076(7) 0.018(3) 0.035(5) 0.000(3) 0.014(4) -0.003(4)

loop_
_atom_type_symbol
_atom_type_description
_atom_type_scat_dispersion_real
_atom_type_scat_dispersion_imag
_atom_type_scat_source
C C 0.0181 0.0091 'International Tables Vol C Tables 4.2.6.8 and 6.1.1.4'
H H 0.0000 0.0000 'International Tables Vol C Tables 4.2.6.8 and 6.1.1.4'
Fe Fe -1.1336 3.1974 'International Tables Vol C Tables 4.2.6.8 and 6.1.1.4'
N N 0.0311 0.0180 'International Tables Vol C Tables 4.2.6.8 and 6.1.1.4'
Si Si 0.2541 0.3302 'International Tables Vol C Tables 4.2.6.8 and 6.1.1.4'

loop_
_geom_angle_atom_site_label_1
_geom_angle_atom_site_label_2
_geom_angle_atom_site_label_3
_geom_angle
_geom_angle_site_symmetry_1
_geom_angle_site_symmetry_3
_geom_angle_publ_flag
N1 Fe1 N11 132.73(6) . . ?
N1 Fe1 N11 132.73(6) . 3_656 ?
N11 Fe1 N11 94.54(11) . 3_656 ?
N1 Si1 C24 116.25(13) . . ?
N1 Si1 C34 112.11(14) . . ?
C24 Si1 C34 108.19(17) . . ?
N1 Si1 C4B 99.8(3) . . ?
C24 Si1 C4B 101.1(3) . . ?
C34 Si1 C4B 119.2(3) . . ?
N1 Si1 C4A 101.8(4) . . ?
C24 Si1 C4A 118.0(4) . . ?
C34 Si1 C4A 99.3(4) . . ?
C21 N11 C12 117.76(19) . . ?
C21 N11 Fe1 123.87(16) . . ?
C12 N11 Fe1 118.35(14) . . ?
N11 C21 C31 123.8(2) . . ?
N11 C21 C11 120.0(2) . . ?
C31 C21 C11 116.2(2) . . ?
C21 C31 C21 129.3(3) . 3_656 ?
C22 C12 C62 121.4(2) . . ?
C22 C12 N11 119.1(2) . . ?
C62 C12 N11 119.5(2) . . ?
C32 C22 C12 117.9(2) . . ?
C32 C22 C72 121.5(2) . . ?
C12 C22 C72 120.6(2) . . ?
C42 C32 C22 121.2(2) . . ?
C32 C42 C52 120.2(2) . . ?
C42 C52 C62 121.2(2) . . ?
C52 C62 C12 118.0(2) . . ?
C52 C62 C102 120.6(2) . . ?
C12 C62 C102 121.3(2) . . ?
C92 C72 C82 110.1(2) . . ?
C92 C72 C22 111.7(2) . . ?
C82 C72 C22 113.7(2) . . ?
C112 C102 C62 110.0(2) . . ?
C112 C102 C122 111.5(3) . . ?
C62 C102 C122 113.6(2) . . ?
Si1 N1 Si1 109.97(19) 3_656 . ?
Si1 N1 Fe1 125.01(10) 3_656 . ?
Si1 N1 Fe1 125.01(10) . . ?
C4A C4A Si1 106.8(5) 3_656 . ?
C4B C4B Si1 104.3(4) 3_656 . ?

loop_
_geom_bond_atom_site_label_1
_geom_bond_atom_site_label_2
_geom_bond_distance
_geom_bond_site_symmetry_2
_geom_bond_publ_flag
Fe1 N1 1.903(4) . ?
Fe1 N11 1.988(2) . ?
Fe1 N11 1.988(2) 3_656 ?
Si1 N1 1.767(2) . ?
Si1 C24 1.851(4) . ?
Si1 C34 1.852(4) . ?
Si1 C4B 1.883(9) . ?
Si1 C4A 1.907(11) . ?
N11 C21 1.336(3) . ?
N11 C12 1.434(3) . ?
C11 C21 1.512(3) . ?
C21 C31 1.392(3) . ?
C31 C21 1.393(3) 3_656 ?
C12 C22 1.405(3) . ?
C12 C62 1.409(3) . ?
C22 C32 1.395(4) . ?
C22 C72 1.519(4) . ?
C32 C42 1.374(4) . ?
C42 C52 1.382(4) . ?
C52 C62 1.386(3) . ?
C62 C102 1.523(3) . ?
C72 C92 1.516(4) . ?
C72 C82 1.518(4) . ?
C102 C112 1.505(4) . ?
C102 C122 1.523(4) . ?
N1 Si1 1.767(2) 3_656 ?
C4A C4A 1.55(2) 3_656 ?
C4B C4B 1.557(19) 3_656 ?
